data_7201557
loop_
_publ_author_name
'Chopra, Deepak'
'Guru Row, T. N.'

_publ_section_title
;
 Evaluation of the interchangeability of C--H and C--F groups: insights
 from crystal packing in a series of isomeric fluorinated benzanilides
;
_journal_issue 1
_journal_name_full CrystEngComm
_journal_page_first 54
_journal_paper_doi 10.1039/b709938j
_journal_volume 10
_journal_year 2008
_chemical_formula_moiety 'C13 H9 F2 N O'
_chemical_formula_sum 'C13 H9 F2 N O'
_chemical_formula_weight 233.21
_chemical_name_systematic
;
?
;
_space_group_IT_number 2
_symmetry_cell_setting triclinic
_symmetry_space_group_name_Hall '-P 1'
_symmetry_space_group_name_H-M 'P -1'
_atom_sites_solution_hydrogens geom
_atom_sites_solution_primary direct
_atom_sites_solution_secondary difmap
_cell_angle_alpha 106.758(6)
_cell_angle_beta 100.371(6)
_cell_angle_gamma 90.016(6)
_cell_formula_units_Z 2
_cell_length_a 5.460(2)
_cell_length_b 7.693(3)
_cell_length_c 13.038(5)
_cell_measurement_reflns_used 655
_cell_measurement_temperature 290(2)
_cell_measurement_theta_max 26.4
_cell_measurement_theta_min 1.4
_cell_volume 515.0(3)
_computing_cell_refinement SMART
_computing_data_collection 'SMART (Bruker, 1998)'
_computing_data_reduction 'SAINT (Bruker, 1998)'
_computing_molecular_graphics 'Ortep-3 for Windows (Farrugia, 1997) and CAMERON (Watkin et al., 1993)'
_computing_publication_material 'PLATON (Spek, 2003)'
_computing_structure_refinement 'SHELXL-97 (Sheldrick, 1997)'
_computing_structure_solution 'SIR92 (Altomare et al., 1993)'
_diffrn_ambient_temperature 290(2)
_diffrn_measured_fraction_theta_full 0.986
_diffrn_measured_fraction_theta_max 0.986
_diffrn_measurement_device_type 'Bruker SMART CCD area detector'
_diffrn_measurement_method '\f and \w scans'
_diffrn_radiation_monochromator graphite
_diffrn_radiation_source 'fine-focus sealed tube'
_diffrn_radiation_type MoK\a
_diffrn_radiation_wavelength 0.71073
_diffrn_reflns_av_R_equivalents 0.0231
_diffrn_reflns_av_sigmaI/netI 0.0331
_diffrn_reflns_limit_h_max 6
_diffrn_reflns_limit_h_min -6
_diffrn_reflns_limit_k_max 9
_diffrn_reflns_limit_k_min -9
_diffrn_reflns_limit_l_max 15
_diffrn_reflns_limit_l_min -15
_diffrn_reflns_number 3767
_diffrn_reflns_reduction_process
;
?
;
_diffrn_reflns_theta_full 25.00
_diffrn_reflns_theta_max 25.35
_diffrn_reflns_theta_min 1.66
_exptl_absorpt_coefficient_mu 0.120
_exptl_absorpt_correction_T_max 0.9892
_exptl_absorpt_correction_T_min 0.8903
_exptl_absorpt_correction_type multi-scan
_exptl_absorpt_process_details '(SADABS; Sheldrick, 1996)'
_exptl_crystal_colour colorless
_exptl_crystal_density_diffrn 1.504
_exptl_crystal_density_method 'Not Measured'
_exptl_crystal_description prism
_exptl_crystal_F_000 240
_exptl_crystal_size_max 0.53
_exptl_crystal_size_mid 0.34
_exptl_crystal_size_min 0.09
_refine_diff_density_max 0.450
_refine_diff_density_min -0.238
_refine_diff_density_rms 0.060
_refine_ls_extinction_method none
_refine_ls_goodness_of_fit_ref 1.059
_refine_ls_hydrogen_treatment mixed
_refine_ls_matrix_type full
_refine_ls_number_parameters 190
_refine_ls_number_reflns 1862
_refine_ls_number_restraints 0
_refine_ls_restrained_S_all 1.059
_refine_ls_R_factor_all 0.0786
_refine_ls_R_factor_gt 0.0612
_refine_ls_shift/su_max 0.000
_refine_ls_shift/su_mean 0.000
_refine_ls_structure_factor_coef Fsqd
_refine_ls_weighting_details 'calc w=1/[\s^2^(Fo^2^)+(0.0939P)^2^+0.2360P] where P=(Fo^2^+2Fc^2^)/3'
_refine_ls_weighting_scheme calc
_refine_ls_wR_factor_gt 0.1625
_refine_ls_wR_factor_ref 0.1729
_reflns_number_gt 1431
_reflns_number_total 1862
_reflns_threshold_expression I>2\s(I)
_cod_data_source_file b709938j.txt
_cod_data_source_block dc3_3
_cod_depositor_comments
;
The following automatic conversions were performed:
'_symmetry_cell_setting' value 'Triclinic' changed to 'triclinic'
according to '/home/saulius/struct/CIF-dictionaries/cif_core.dic'
dictionary named 'cif_core.dic' version 2.4.1 from 2010-06-29.

Automatic conversion script
Id: cif_fix_enum 1527 2010-12-29 10:47:43Z saulius 
;
_cod_database_code 7201557

loop_
_symmetry_equiv_pos_as_xyz
x,y,z
-x,-y,-z

loop_
_atom_site_label
_atom_site_type_symbol
_atom_site_fract_x
_atom_site_fract_y
_atom_site_fract_z
_atom_site_U_iso_or_equiv
_atom_site_adp_type
_atom_site_occupancy
_atom_site_symmetry_multiplicity
_atom_site_calc_flag
_atom_site_refinement_flags
_atom_site_disorder_assembly
_atom_site_disorder_group
N1 N 0.1886(4) 0.7452(3) 0.96604(19) 0.0413(6) Uani 1 1 d . . .
F2 F -0.0270(3) 0.7179(3) 0.53203(13) 0.0614(6) Uani 1 1 d . . .
F1 F 0.4421(3) 0.7800(3) 1.46567(13) 0.0619(6) Uani 1 1 d . . .
C11 C -0.1283(5) 0.8064(4) 0.7066(2) 0.0410(7) Uani 1 1 d . . .
C5 C 0.2241(5) 0.6886(4) 1.2854(2) 0.0420(7) Uani 1 1 d . . .
C8 C 0.3031(5) 0.6574(4) 0.7831(2) 0.0386(6) Uani 1 1 d . . .
C3 C 0.6241(5) 0.8539(4) 1.3326(2) 0.0410(7) Uani 1 1 d . . .
C13 C 0.4144(5) 0.7532(4) 1.0308(2) 0.0402(6) Uani 1 1 d . . .
C1 C 0.4073(5) 0.7606(3) 1.1461(2) 0.0354(6) Uani 1 1 d . . .
C10 C 0.0300(5) 0.7250(4) 0.6382(2) 0.0385(6) Uani 1 1 d . . .
C6 C 0.2124(5) 0.6829(4) 1.1779(2) 0.0401(6) Uani 1 1 d . . .
C7 C 0.1452(5) 0.7397(3) 0.8544(2) 0.0348(6) Uani 1 1 d . . .
O1 O 0.6121(3) 0.7552(3) 0.99884(15) 0.0525(6) Uani 1 1 d . . .
C2 C 0.6107(5) 0.8444(4) 1.2253(2) 0.0387(6) Uani 1 1 d . . .
C12 C -0.0684(5) 0.8142(4) 0.8146(2) 0.0382(6) Uani 1 1 d . . .
C9 C 0.2438(5) 0.6499(4) 0.6747(2) 0.0409(7) Uani 1 1 d . . .
C4 C 0.4286(5) 0.7742(4) 1.3608(2) 0.0380(6) Uani 1 1 d . . .
H8 H 0.442(6) 0.605(4) 0.810(2) 0.045(8) Uiso 1 1 d . . .
H9 H 0.335(6) 0.591(4) 0.625(2) 0.041(7) Uiso 1 1 d . . .
H12 H -0.176(6) 0.877(4) 0.867(2) 0.045(7) Uiso 1 1 d . . .
H11 H -0.278(6) 0.865(4) 0.680(2) 0.055(9) Uiso 1 1 d . . .
H6 H 0.062(6) 0.621(4) 1.122(2) 0.054(8) Uiso 1 1 d . . .
H1N H 0.067(7) 0.763(4) 1.008(2) 0.057(9) Uiso 1 1 d . . .
H5 H 0.094(6) 0.635(4) 1.310(2) 0.050(8) Uiso 1 1 d . . .
H3 H 0.754(7) 0.911(5) 1.391(3) 0.070(10) Uiso 1 1 d . . .
H2 H 0.744(6) 0.909(4) 1.202(2) 0.061(9) Uiso 1 1 d . . .

loop_
_atom_site_aniso_label
_atom_site_aniso_U_11
_atom_site_aniso_U_22
_atom_site_aniso_U_33
_atom_site_aniso_U_23
_atom_site_aniso_U_13
_atom_site_aniso_U_12
N1 0.0316(12) 0.0505(15) 0.0439(13) 0.0146(11) 0.0114(10) 0.0015(10)
F2 0.0496(10) 0.0951(15) 0.0437(10) 0.0295(9) 0.0047(8) 0.0011(9)
F1 0.0522(11) 0.0976(15) 0.0430(10) 0.0284(10) 0.0143(8) -0.0010(10)
C11 0.0290(13) 0.0460(16) 0.0526(17) 0.0220(14) 0.0071(12) -0.0004(11)
C5 0.0332(14) 0.0462(16) 0.0543(17) 0.0219(13) 0.0160(12) 0.0003(12)
C8 0.0303(13) 0.0440(16) 0.0418(15) 0.0145(12) 0.0045(11) 0.0034(11)
C3 0.0310(13) 0.0487(17) 0.0418(16) 0.0116(13) 0.0058(11) -0.0031(11)
C13 0.0320(14) 0.0434(16) 0.0446(15) 0.0112(12) 0.0083(11) -0.0023(11)
C1 0.0343(13) 0.0342(14) 0.0408(15) 0.0133(11) 0.0108(11) 0.0008(10)
C10 0.0328(13) 0.0477(16) 0.0368(14) 0.0170(12) 0.0036(11) -0.0070(11)
C6 0.0294(13) 0.0443(16) 0.0457(16) 0.0130(12) 0.0048(11) -0.0011(11)
C7 0.0343(13) 0.0353(14) 0.0350(14) 0.0097(11) 0.0077(10) -0.0056(10)
O1 0.0287(10) 0.0887(16) 0.0428(11) 0.0203(10) 0.0123(8) -0.0041(9)
C2 0.0310(13) 0.0448(16) 0.0416(15) 0.0129(12) 0.0098(11) -0.0016(11)
C12 0.0324(13) 0.0359(14) 0.0486(16) 0.0122(12) 0.0137(12) 0.0001(11)
C9 0.0323(14) 0.0465(16) 0.0419(16) 0.0067(13) 0.0126(12) -0.0007(12)
C4 0.0347(14) 0.0494(16) 0.0336(14) 0.0159(12) 0.0100(11) 0.0076(11)

loop_
_atom_type_symbol
_atom_type_description
_atom_type_scat_dispersion_real
_atom_type_scat_dispersion_imag
_atom_type_scat_source
O O 0.0106 0.0060 'International Tables Vol C Tables 4.2.6.8 and 6.1.1.4'
N N 0.0061 0.0033 'International Tables Vol C Tables 4.2.6.8 and 6.1.1.4'
F F 0.0171 0.0103 'International Tables Vol C Tables 4.2.6.8 and 6.1.1.4'
H H 0.0000 0.0000 'International Tables Vol C Tables 4.2.6.8 and 6.1.1.4'
C C 0.0033 0.0016 'International Tables Vol C Tables 4.2.6.8 and 6.1.1.4'

loop_
_geom_angle_atom_site_label_1
_geom_angle_atom_site_label_2
_geom_angle_atom_site_label_3
_geom_angle
_geom_angle_site_symmetry_1
_geom_angle_site_symmetry_3
_geom_angle_publ_flag
C13 N1 C7 126.0(2) . . ?
C13 N1 H1N 109.1(19) . . ?
C7 N1 H1N 124.2(19) . . ?
C12 C11 C10 118.8(2) . . ?
C12 C11 H11 120.0(18) . . ?
C10 C11 H11 121.0(18) . . ?
C4 C5 C6 118.7(2) . . ?
C4 C5 H5 118.5(17) . . ?
C6 C5 H5 122.8(17) . . ?
C9 C8 C7 120.0(3) . . ?
C9 C8 H8 121.5(18) . . ?
C7 C8 H8 118.5(18) . . ?
C2 C3 C4 118.2(2) . . ?
C2 C3 H3 127(2) . . ?
C4 C3 H3 115(2) . . ?
O1 C13 N1 123.3(3) . . ?
O1 C13 C1 121.7(2) . . ?
N1 C13 C1 115.1(2) . . ?
C2 C1 C6 118.4(2) . . ?
C2 C1 C13 117.5(2) . . ?
C6 C1 C13 124.1(2) . . ?
F2 C10 C9 119.0(2) . . ?
F2 C10 C11 119.1(2) . . ?
C9 C10 C11 121.9(2) . . ?
C5 C6 C1 120.7(2) . . ?
C5 C6 H6 118.9(17) . . ?
C1 C6 H6 120.3(17) . . ?
C12 C7 C8 119.2(2) . . ?
C12 C7 N1 117.7(2) . . ?
C8 C7 N1 123.1(2) . . ?
C3 C2 C1 121.8(2) . . ?
C3 C2 H2 120.5(18) . . ?
C1 C2 H2 117.5(17) . . ?
C11 C12 C7 120.9(2) . . ?
C11 C12 H12 120.5(16) . . ?
C7 C12 H12 118.5(16) . . ?
C10 C9 C8 119.2(3) . . ?
C10 C9 H9 118.0(17) . . ?
C8 C9 H9 122.7(17) . . ?
F1 C4 C5 119.1(2) . . ?
F1 C4 C3 118.6(2) . . ?
C5 C4 C3 122.3(2) . . ?

loop_
_geom_bond_atom_site_label_1
_geom_bond_atom_site_label_2
_geom_bond_distance
_geom_bond_site_symmetry_2
_geom_bond_publ_flag
N1 C13 1.354(4) . ?
N1 C7 1.421(3) . ?
N1 H1N 0.92(3) . ?
F2 C10 1.348(3) . ?
F1 C4 1.344(3) . ?
C11 C12 1.370(4) . ?
C11 C10 1.375(4) . ?
C11 H11 0.99(3) . ?
C5 C4 1.370(4) . ?
C5 C6 1.379(4) . ?
C5 H5 0.97(3) . ?
C8 C9 1.376(4) . ?
C8 C7 1.399(4) . ?
C8 H8 0.92(3) . ?
C3 C2 1.368(4) . ?
C3 C4 1.386(4) . ?
C3 H3 0.95(4) . ?
C13 O1 1.227(3) . ?
C13 C1 1.495(4) . ?
C1 C2 1.385(4) . ?
C1 C6 1.402(4) . ?
C10 C9 1.372(4) . ?
C6 H6 1.00(3) . ?
C7 C12 1.383(4) . ?
C2 H2 1.02(3) . ?
C12 H12 1.00(3) . ?
C9 H9 0.90(3) . ?

loop_
_geom_torsion_atom_site_label_1
_geom_torsion_atom_site_label_2
_geom_torsion_atom_site_label_3
_geom_torsion_atom_site_label_4
_geom_torsion
_geom_torsion_site_symmetry_1
_geom_torsion_site_symmetry_2
_geom_torsion_site_symmetry_3
_geom_torsion_site_symmetry_4
_geom_torsion_publ_flag
C7 N1 C13 O1 -0.6(4) . . . . ?
C7 N1 C13 C1 179.1(2) . . . . ?
O1 C13 C1 C2 26.8(4) . . . . ?
N1 C13 C1 C2 -152.9(3) . . . . ?
O1 C13 C1 C6 -150.9(3) . . . . ?
N1 C13 C1 C6 29.4(4) . . . . ?
C12 C11 C10 F2 -179.6(2) . . . . ?
C12 C11 C10 C9 0.8(4) . . . . ?
C4 C5 C6 C1 1.0(4) . . . . ?
C2 C1 C6 C5 -0.6(4) . . . . ?
C13 C1 C6 C5 177.2(2) . . . . ?
C9 C8 C7 C12 -0.6(4) . . . . ?
C9 C8 C7 N1 177.1(2) . . . . ?
C13 N1 C7 C12 -150.5(3) . . . . ?
C13 N1 C7 C8 31.7(4) . . . . ?
C4 C3 C2 C1 1.0(4) . . . . ?
C6 C1 C2 C3 -0.5(4) . . . . ?
C13 C1 C2 C3 -178.3(3) . . . . ?
C10 C11 C12 C7 -0.9(4) . . . . ?
C8 C7 C12 C11 0.8(4) . . . . ?
N1 C7 C12 C11 -177.0(2) . . . . ?
F2 C10 C9 C8 179.8(2) . . . . ?
C11 C10 C9 C8 -0.6(4) . . . . ?
C7 C8 C9 C10 0.5(4) . . . . ?
C6 C5 C4 F1 -179.8(2) . . . . ?
C6 C5 C4 C3 -0.5(4) . . . . ?
C2 C3 C4 F1 178.8(2) . . . . ?
C2 C3 C4 C5 -0.5(4) . . . . ?

loop_
_cod_related_entry_id
_cod_related_entry_database
_cod_related_entry_code
1 ChemSpider 463333
